data_7109834
loop_
_publ_author_name
'Peili Zhang'
'Mei Wang'
'Frederic Gloaguen'
'Lin Chen'
'Francois Quentel'
'Licheng Sun'

_publ_section_title
;
 Electrocatalytic hydrogen evolution from neutral water by molecular
 cobalt tripyridine-diamine complexes
;
_journal_name_full Chem.Commun.
_journal_page_first 9455
_journal_paper_doi 10.1039/c3cc43491e
_journal_volume 49
_journal_year 2013
_chemical_formula_sum 'C29 H32 B2 Co F8 N6'
_chemical_formula_weight 697.16
_chemical_name_systematic
; 
 ? 
;
_space_group_IT_number 14
_symmetry_space_group_name_Hall '-P 2yn'
_symmetry_space_group_name_H-M 'P 1 21/n 1'
_atom_sites_solution_hydrogens geom
_atom_sites_solution_primary direct
_atom_sites_solution_secondary difmap
_audit_creation_method SHELXL-97
_cell_angle_alpha 90.00
_cell_angle_beta 112.386(2)
_cell_angle_gamma 90.00
_cell_formula_units_Z 4
_cell_length_a 11.1909(3)
_cell_length_b 23.6444(7)
_cell_length_c 12.9931(4)
_cell_measurement_temperature 296(2)
_cell_volume 3178.91(17)
_computing_structure_refinement 'SHELXL-97 (Sheldrick, 1997)'
_computing_structure_solution 'SHELXS-97 (Sheldrick, 1990)'
_diffrn_ambient_temperature 296(2)
_diffrn_measured_fraction_theta_full 1.000
_diffrn_measured_fraction_theta_max 1.000
_diffrn_radiation_monochromator graphite
_diffrn_radiation_source 'fine-focus sealed tube'
_diffrn_radiation_type MoK\a
_diffrn_radiation_wavelength 0.71073
_diffrn_reflns_av_R_equivalents 0.0327
_diffrn_reflns_av_sigmaI/netI 0.0300
_diffrn_reflns_limit_h_max 10
_diffrn_reflns_limit_h_min -13
_diffrn_reflns_limit_k_max 28
_diffrn_reflns_limit_k_min -27
_diffrn_reflns_limit_l_max 15
_diffrn_reflns_limit_l_min -15
_diffrn_reflns_number 21057
_diffrn_reflns_theta_full 25.00
_diffrn_reflns_theta_max 25.00
_diffrn_reflns_theta_min 1.90
_exptl_absorpt_coefficient_mu 0.617
_exptl_absorpt_correction_T_max 0.78
_exptl_absorpt_correction_T_min 0.58
_exptl_absorpt_correction_type empirical
_exptl_crystal_density_diffrn 1.457
_exptl_crystal_density_method 'not measured'
_exptl_crystal_F_000 1428
_exptl_crystal_size_max 0.25
_exptl_crystal_size_mid 0.22
_exptl_crystal_size_min 0.18
_refine_diff_density_max 0.837
_refine_diff_density_min -0.558
_refine_diff_density_rms 0.073
_refine_ls_extinction_method none
_refine_ls_goodness_of_fit_ref 1.079
_refine_ls_hydrogen_treatment mixed
_refine_ls_matrix_type full
_refine_ls_number_parameters 427
_refine_ls_number_reflns 5594
_refine_ls_number_restraints 12
_refine_ls_restrained_S_all 1.103
_refine_ls_R_factor_all 0.0759
_refine_ls_R_factor_gt 0.0614
_refine_ls_shift/su_max 0.006
_refine_ls_shift/su_mean 0.001
_refine_ls_structure_factor_coef Fsqd
_refine_ls_weighting_details 'calc w=1/[\s^2^(Fo^2^)+(0.1304P)^2^+0.9649P] where P=(Fo^2^+2Fc^2^)/3'
_refine_ls_weighting_scheme calc
_refine_ls_wR_factor_gt 0.1827
_refine_ls_wR_factor_ref 0.1947
_reflns_number_gt 4416
_reflns_number_total 5594
_reflns_threshold_expression >2sigma(I)
_cod_data_source_file c3cc43491e.txt
_cod_data_source_block ok
_cod_original_cell_volume 3178.91(16)
_cod_original_sg_symbol_H-M P2(1)/n
_cod_database_code 7109834

loop_
_symmetry_equiv_pos_as_xyz
'x, y, z'
'-x+1/2, y+1/2, -z+1/2'
'-x, -y, -z'
'x-1/2, -y-1/2, z-1/2'

loop_
_atom_site_label
_atom_site_type_symbol
_atom_site_fract_x
_atom_site_fract_y
_atom_site_fract_z
_atom_site_U_iso_or_equiv
_atom_site_adp_type
_atom_site_occupancy
_atom_site_symmetry_multiplicity
_atom_site_calc_flag
_atom_site_refinement_flags
Co1 Co 0.83840(4) 0.877518(18) 0.62484(4) 0.0403(2) Uani 1 1 d .
N3 N 0.8737(3) 0.83739(12) 0.4929(2) 0.0429(6) Uani 1 1 d .
N6 N 0.6861(3) 0.92401(14) 0.5133(3) 0.0578(8) Uani 1 1 d .
N4 N 0.7366(3) 0.80818(12) 0.6667(2) 0.0451(7) Uani 1 1 d .
N1 N 0.9901(3) 0.93676(12) 0.6802(2) 0.0493(7) Uani 1 1 d .
N2 N 1.0066(3) 0.82543(13) 0.7155(2) 0.0514(7) Uani 1 1 d .
N5 N 0.7777(3) 0.91280(12) 0.7570(2) 0.0485(7) Uani 1 1 d .
C11 C 0.9831(4) 0.80755(15) 0.5229(3) 0.0493(8) Uani 1 1 d .
C25 C 0.6215(4) 0.90224(19) 0.8393(3) 0.0605(10) Uani 1 1 d .
H25A H 0.5550 0.8812 0.8466 0.073 Uiso 1 1 calc R
C26 C 0.6791(4) 0.88481(16) 0.7680(3) 0.0510(9) Uani 1 1 d .
C27 C 0.6314(4) 0.83291(16) 0.6954(3) 0.0555(10) Uani 1 1 d .
H27A H 0.6009 0.8050 0.7346 0.067 Uiso 1 1 calc R
H27B H 0.5595 0.8432 0.6277 0.067 Uiso 1 1 calc R
C14 C 0.8369(4) 0.78158(16) 0.7653(3) 0.0533(9) Uani 1 1 d .
H14A H 0.8050 0.7456 0.7800 0.064 Uiso 1 1 calc R
H14B H 0.8532 0.8056 0.8297 0.064 Uiso 1 1 calc R
C23 C 0.7618(5) 0.98007(18) 0.8887(4) 0.0683(12) Uani 1 1 d .
H23A H 0.7913 1.0133 0.9286 0.082 Uiso 1 1 calc R
C16 C 0.5976(4) 0.72030(15) 0.5869(3) 0.0513(9) Uani 1 1 d .
C15 C 0.6798(4) 0.76747(15) 0.5707(3) 0.0511(9) Uani 1 1 d .
H15A H 0.7503 0.7507 0.5553 0.061 Uiso 1 1 calc R
H15B H 0.6277 0.7889 0.5054 0.061 Uiso 1 1 calc R
C2 C 1.0894(5) 1.0253(2) 0.6818(4) 0.0767(13) Uani 1 1 d .
H2A H 1.0859 1.0612 0.6516 0.092 Uiso 1 1 calc R
C28 C 0.6049(5) 0.94517(19) 0.4442(4) 0.0654(11) Uani 1 1 d D
C7 C 0.7928(4) 0.83608(15) 0.3851(3) 0.0475(8) Uani 1 1 d .
H7A H 0.7163 0.8566 0.3641 0.057 Uiso 1 1 calc R
C22 C 0.8186(4) 0.96022(17) 0.8184(3) 0.0593(10) Uani 1 1 d .
H22A H 0.8876 0.9802 0.8130 0.071 Uiso 1 1 calc R
C24 C 0.6638(5) 0.95132(19) 0.8996(4) 0.0667(12) Uani 1 1 d .
H24A H 0.6251 0.9643 0.9470 0.080 Uiso 1 1 calc R
C1 C 0.9886(4) 0.98900(17) 0.6383(4) 0.0607(10) Uani 1 1 d .
H1A H 0.9162 1.0005 0.5776 0.073 Uiso 1 1 calc R
C13 C 0.9601(4) 0.77223(16) 0.7494(3) 0.0594(10) Uani 1 1 d .
H13A H 0.9472 0.7436 0.6926 0.071 Uiso 1 1 calc R
H13B H 1.0252 0.7585 0.8183 0.071 Uiso 1 1 calc R
C5 C 1.0954(4) 0.91996(18) 0.7679(3) 0.0584(10) Uani 1 1 d .
C21 C 0.4651(4) 0.72611(18) 0.5497(3) 0.0570(10) Uani 1 1 d .
H21A H 0.4267 0.7600 0.5172 0.068 Uiso 1 1 calc R
C12 C 1.0758(4) 0.81366(19) 0.6414(3) 0.0616(10) Uani 1 1 d .
H12A H 1.1255 0.7791 0.6650 0.074 Uiso 1 1 calc R
H12B H 1.1355 0.8443 0.6466 0.074 Uiso 1 1 calc R
C6 C 1.0870(4) 0.86104(19) 0.8101(3) 0.0646(11) Uani 1 1 d .
H6A H 1.1729 0.8449 0.8442 0.078 Uiso 1 1 calc R
H6B H 1.0490 0.8626 0.8657 0.078 Uiso 1 1 calc R
C17 C 0.6527(5) 0.66930(17) 0.6349(4) 0.0727(12) Uani 1 1 d .
H17A H 0.7416 0.6641 0.6593 0.087 Uiso 1 1 calc R
C10 C 1.0126(5) 0.7755(2) 0.4465(4) 0.0776(14) Uani 1 1 d .
H10A H 1.0885 0.7544 0.4690 0.093 Uiso 1 1 calc R
C8 C 0.8166(4) 0.80638(18) 0.3051(3) 0.0616(10) Uani 1 1 d .
H8A H 0.7592 0.8072 0.2312 0.074 Uiso 1 1 calc R
C20 C 0.3885(5) 0.6823(2) 0.5602(4) 0.0717(13) Uani 1 1 d .
H20A H 0.2993 0.6869 0.5348 0.086 Uiso 1 1 calc R
C19 C 0.4423(7) 0.6330(2) 0.6070(5) 0.0864(17) Uani 1 1 d .
H19A H 0.3902 0.6035 0.6129 0.104 Uiso 1 1 calc R
C18 C 0.5745(8) 0.62605(19) 0.6462(6) 0.095(2) Uani 1 1 d .
H18A H 0.6114 0.5923 0.6803 0.114 Uiso 1 1 calc R
C4 C 1.2005(4) 0.9551(2) 0.8146(4) 0.0775(13) Uani 1 1 d .
H4A H 1.2725 0.9427 0.8746 0.093 Uiso 1 1 calc R
C29 C 0.4959(6) 0.9720(3) 0.3546(4) 0.107(2) Uani 1 1 d D
C3 C 1.1986(5) 1.0079(3) 0.7726(5) 0.0901(16) Uani 1 1 d .
H3A H 1.2688 1.0321 0.8038 0.108 Uiso 1 1 calc R
C9 C 0.9289(6) 0.7751(2) 0.3376(4) 0.0906(17) Uani 1 1 d .
H9A H 0.9477 0.7538 0.2855 0.109 Uiso 1 1 calc R
F8 F 0.4961(4) 1.1368(2) 0.8044(3) 0.1313(14) Uani 1 1 d .
F7 F 0.4021(4) 1.1434(2) 0.9274(4) 0.1499(17) Uani 1 1 d .
F6 F 0.5257(6) 1.06981(17) 0.9366(5) 0.164(2) Uani 1 1 d .
B2 B 0.5102(5) 1.1246(2) 0.9144(5) 0.0623(12) Uani 1 1 d .
F5 F 0.6075(5) 1.1552(3) 0.9821(5) 0.177(2) Uani 1 1 d .
F4 F 0.8293(6) 1.0957(3) 0.5083(8) 0.241(4) Uani 1 1 d .
F3 F 0.6759(6) 1.1427(5) 0.4008(9) 0.270(5) Uani 1 1 d .
B1 B 0.7120(10) 1.1100(4) 0.4877(16) 0.152(5) Uani 1 1 d .
F2 F 0.6394(11) 1.0760(4) 0.4882(13) 0.370(8) Uani 1 1 d .
F1 F 0.6961(12) 1.1509(4) 0.5518(8) 0.318(6) Uani 1 1 d .
H29C H 0.525(2) 1.0078(12) 0.333(3) 0.20(4) Uiso 1 1 d D
H29B H 0.463(4) 0.9469(12) 0.2898(18) 0.23(5) Uiso 1 1 d D
H29A H 0.426(2) 0.980(2) 0.381(2) 0.14(3) Uiso 1 1 d D

loop_
_atom_site_aniso_label
_atom_site_aniso_U_11
_atom_site_aniso_U_22
_atom_site_aniso_U_33
_atom_site_aniso_U_23
_atom_site_aniso_U_13
_atom_site_aniso_U_12
Co1 0.0448(3) 0.0389(3) 0.0365(3) 0.00251(17) 0.0147(2) -0.00074(18)
N3 0.0453(16) 0.0436(16) 0.0425(15) 0.0030(12) 0.0197(13) 0.0014(13)
N6 0.061(2) 0.061(2) 0.0512(18) 0.0087(15) 0.0211(16) 0.0193(17)
N4 0.0599(18) 0.0392(15) 0.0392(14) -0.0019(12) 0.0222(13) -0.0054(13)
N1 0.0545(18) 0.0460(17) 0.0476(16) -0.0010(13) 0.0197(14) -0.0092(14)
N2 0.0547(18) 0.0513(18) 0.0432(16) 0.0087(13) 0.0129(14) 0.0061(14)
N5 0.0625(19) 0.0424(16) 0.0427(15) -0.0069(12) 0.0224(14) -0.0065(14)
C11 0.057(2) 0.046(2) 0.051(2) 0.0078(16) 0.0269(17) 0.0065(17)
C25 0.073(3) 0.063(3) 0.054(2) -0.002(2) 0.034(2) 0.005(2)
C26 0.064(2) 0.049(2) 0.0442(19) 0.0008(15) 0.0247(18) 0.0025(17)
C27 0.066(2) 0.054(2) 0.057(2) -0.0112(17) 0.035(2) -0.0138(18)
C14 0.075(3) 0.046(2) 0.0396(18) 0.0052(15) 0.0219(18) -0.0039(18)
C23 0.099(3) 0.051(2) 0.056(2) -0.0120(19) 0.032(2) 0.004(2)
C16 0.071(3) 0.045(2) 0.0444(19) -0.0103(15) 0.0302(18) -0.0111(18)
C15 0.068(2) 0.048(2) 0.0424(19) -0.0088(15) 0.0263(18) -0.0143(18)
C2 0.091(4) 0.059(3) 0.088(3) -0.005(2) 0.043(3) -0.024(3)
C28 0.080(3) 0.065(3) 0.054(2) -0.002(2) 0.030(2) 0.021(2)
C7 0.053(2) 0.050(2) 0.0419(18) 0.0040(15) 0.0210(16) -0.0034(16)
C22 0.074(3) 0.051(2) 0.055(2) -0.0085(18) 0.028(2) -0.0070(19)
C24 0.093(3) 0.061(3) 0.057(2) -0.0043(19) 0.041(2) 0.008(2)
C1 0.072(3) 0.052(2) 0.062(2) -0.0008(18) 0.030(2) -0.009(2)
C13 0.077(3) 0.046(2) 0.049(2) 0.0123(17) 0.017(2) 0.0104(19)
C5 0.055(2) 0.066(2) 0.050(2) -0.0056(18) 0.0151(18) -0.0084(19)
C21 0.066(3) 0.059(2) 0.046(2) -0.0074(17) 0.0223(19) -0.012(2)
C12 0.055(2) 0.066(3) 0.066(2) 0.011(2) 0.025(2) 0.018(2)
C6 0.060(2) 0.074(3) 0.046(2) 0.0077(19) 0.0038(18) 0.002(2)
C17 0.083(3) 0.046(2) 0.092(3) -0.005(2) 0.036(3) -0.004(2)
C10 0.082(3) 0.082(3) 0.079(3) 0.008(2) 0.041(3) 0.031(3)
C8 0.077(3) 0.063(3) 0.047(2) -0.0025(18) 0.026(2) 0.002(2)
C20 0.081(3) 0.083(3) 0.059(2) -0.020(2) 0.035(2) -0.034(3)
C19 0.116(5) 0.074(3) 0.082(3) -0.018(3) 0.053(3) -0.048(3)
C18 0.148(6) 0.039(2) 0.105(4) 0.005(2) 0.055(4) -0.009(3)
C4 0.061(3) 0.093(4) 0.066(3) -0.019(3) 0.011(2) -0.021(3)
C29 0.115(5) 0.124(5) 0.064(3) 0.020(3) 0.014(3) 0.071(4)
C3 0.083(3) 0.093(4) 0.097(4) -0.033(3) 0.037(3) -0.043(3)
C9 0.123(5) 0.099(4) 0.060(3) -0.008(3) 0.047(3) 0.033(3)
F8 0.138(3) 0.164(3) 0.094(3) 0.025(2) 0.046(2) 0.019(3)
F7 0.107(3) 0.222(5) 0.133(4) 0.037(3) 0.060(3) 0.055(3)
F6 0.228(5) 0.083(3) 0.190(5) 0.033(3) 0.091(4) 0.034(3)
B2 0.061(3) 0.057(3) 0.066(3) -0.001(2) 0.021(2) -0.004(2)
F5 0.126(4) 0.203(5) 0.161(4) -0.048(4) 0.010(3) -0.036(4)
F4 0.172(6) 0.197(6) 0.371(11) 0.158(7) 0.121(6) 0.074(5)
F3 0.126(5) 0.393(12) 0.326(12) 0.158(10) 0.124(6) 0.103(6)
B1 0.079(5) 0.084(5) 0.300(18) 0.041(8) 0.080(9) 0.001(4)
F2 0.388(13) 0.208(8) 0.67(2) -0.068(11) 0.376(16) -0.144(9)
F1 0.452(16) 0.234(9) 0.207(8) 0.018(7) 0.056(9) 0.177(10)

loop_
_atom_type_symbol
_atom_type_description
_atom_type_scat_dispersion_real
_atom_type_scat_dispersion_imag
_atom_type_scat_source
C C 0.0033 0.0016 'International Tables Vol C Tables 4.2.6.8 and 6.1.1.4'
H H 0.0000 0.0000 'International Tables Vol C Tables 4.2.6.8 and 6.1.1.4'
B B 0.0013 0.0007 'International Tables Vol C Tables 4.2.6.8 and 6.1.1.4'
N N 0.0061 0.0033 'International Tables Vol C Tables 4.2.6.8 and 6.1.1.4'
F F 0.0171 0.0103 'International Tables Vol C Tables 4.2.6.8 and 6.1.1.4'
Co Co 0.3494 0.9721 'International Tables Vol C Tables 4.2.6.8 and 6.1.1.4'

loop_
_geom_angle_atom_site_label_1
_geom_angle_atom_site_label_2
_geom_angle_atom_site_label_3
_geom_angle
N6 Co1 N1 103.10(13)
N6 Co1 N3 91.62(12)
N1 Co1 N3 101.50(11)
N6 Co1 N4 101.76(13)
N1 Co1 N4 147.68(11)
N3 Co1 N4 98.10(10)
N6 Co1 N2 169.59(12)
N1 Co1 N2 76.90(12)
N3 Co1 N2 78.26(11)
N4 Co1 N2 82.29(12)
N6 Co1 N5 85.99(12)
N1 Co1 N5 86.03(11)
N3 Co1 N5 172.44(11)
N4 Co1 N5 75.43(10)
N2 Co1 N5 104.36(11)
C11 N3 C7 118.0(3)
C11 N3 Co1 115.5(2)
C7 N3 Co1 126.2(2)
C28 N6 Co1 172.2(3)
C27 N4 C14 111.2(3)
C27 N4 C15 109.5(3)
C14 N4 C15 112.6(3)
C27 N4 Co1 107.8(2)
C14 N4 Co1 103.8(2)
C15 N4 Co1 111.6(2)
C5 N1 C1 118.9(3)
C5 N1 Co1 115.1(3)
C1 N1 Co1 125.9(3)
C12 N2 C6 110.2(3)
C12 N2 C13 111.3(3)
C6 N2 C13 114.0(3)
C12 N2 Co1 108.3(2)
C6 N2 Co1 104.7(2)
C13 N2 Co1 108.0(2)
C26 N5 C22 117.1(3)
C26 N5 Co1 113.7(2)
C22 N5 Co1 129.0(3)
N3 C11 C10 121.4(4)
N3 C11 C12 116.6(3)
C10 C11 C12 121.9(4)
C26 C25 C24 119.1(4)
N5 C26 C25 122.6(4)
N5 C26 C27 116.3(3)
C25 C26 C27 121.1(4)
N4 C27 C26 110.5(3)
N4 C14 C13 112.3(3)
C24 C23 C22 119.9(4)
C21 C16 C17 118.5(4)
C21 C16 C15 120.5(4)
C17 C16 C15 120.9(4)
N4 C15 C16 116.3(3)
C1 C2 C3 119.1(5)
N6 C28 C29 178.4(6)
N3 C7 C8 123.7(4)
N5 C22 C23 122.4(4)
C23 C24 C25 118.9(4)
N1 C1 C2 122.0(4)
C14 C13 N2 111.2(3)
N1 C5 C4 121.3(4)
N1 C5 C6 115.0(3)
C4 C5 C6 123.8(4)
C16 C21 C20 120.9(4)
N2 C12 C11 111.0(3)
N2 C6 C5 109.0(3)
C16 C17 C18 119.8(5)
C9 C10 C11 119.2(4)
C7 C8 C9 117.6(4)
C19 C20 C21 120.3(5)
C20 C19 C18 120.2(5)
C19 C18 C17 120.2(5)
C3 C4 C5 119.8(5)
C4 C3 C2 118.8(4)
C10 C9 C8 120.0(4)
F6 B2 F5 112.5(5)
F6 B2 F7 109.9(5)
F5 B2 F7 106.6(5)
F6 B2 F8 112.1(5)
F5 B2 F8 108.0(5)
F7 B2 F8 107.4(5)
F2 B1 F4 119.0(11)
F2 B1 F3 115.9(16)
F4 B1 F3 107.0(11)
F2 B1 F1 104.0(13)
F4 B1 F1 115.6(13)
F3 B1 F1 92.4(9)

loop_
_geom_bond_atom_site_label_1
_geom_bond_atom_site_label_2
_geom_bond_distance
Co1 N6 2.081(3)
Co1 N1 2.105(3)
Co1 N3 2.124(3)
Co1 N4 2.180(3)
Co1 N2 2.181(3)
Co1 N5 2.235(3)
N3 C11 1.337(5)
N3 C7 1.347(4)
N6 C28 1.123(5)
N4 C27 1.484(5)
N4 C14 1.484(5)
N4 C15 1.510(4)
N1 C5 1.349(5)
N1 C1 1.348(5)
N2 C12 1.475(5)
N2 C6 1.479(5)
N2 C13 1.490(5)
N5 C26 1.340(5)
N5 C22 1.351(5)
C11 C10 1.385(6)
C11 C12 1.500(5)
C25 C26 1.377(5)
C25 C24 1.379(6)
C26 C27 1.516(5)
C14 C13 1.486(6)
C23 C24 1.342(6)
C23 C22 1.380(6)
C16 C21 1.380(6)
C16 C17 1.389(6)
C16 C15 1.511(5)
C2 C1 1.358(6)
C2 C3 1.399(8)
C28 C29 1.471(6)
C7 C8 1.362(5)
C5 C4 1.377(6)
C5 C6 1.513(6)
C21 C20 1.384(6)
C17 C18 1.390(7)
C10 C9 1.368(7)
C8 C9 1.378(7)
C20 C19 1.346(8)
C19 C18 1.378(9)
C4 C3 1.361(8)
F8 B2 1.406(7)
F7 B2 1.358(6)
F6 B2 1.325(6)
B2 F5 1.324(7)
F4 B1 1.281(10)
F3 B1 1.299(15)
B1 F2 1.145(10)
B1 F1 1.330(16)
